data_9008242
loop_
_publ_author_name
'Arivillius, K.'
'Nilsson, B. A.'

_publ_section_title
;
 The crystal structure of mercury(II)phosphate, Hg3(PO4)2
;
_journal_name_full 'Zeitschrift fur Kristallographie'
_journal_page_first 1
_journal_page_last 10
_journal_volume 141
_journal_year 1975
_chemical_formula_structural Hg3(PO4)2
_chemical_formula_sum 'Hg3 O8 P2'
_space_group_IT_number 14
_symmetry_space_group_name_Hall '-P 2ybc'
_symmetry_space_group_name_H-M 'P 1 21/c 1'
_cell_angle_alpha 90
_cell_angle_beta 99.51
_cell_angle_gamma 90
_cell_length_a 9.737
_cell_length_b 11.466
_cell_length_c 6.406
_cell_formula_units_Z 4
_cell_volume 705.365
_database_code_amcsd 0010768
_exptl_crystal_density_diffrn 7.455
_cod_original_formula_sum 'Hg3 P2 O8'
_cod_database_code 9008242
_amcsd_formula_title Hg3(PO4)2

loop_
_space_group_symop_operation_xyz
x,y,z
x,1/2-y,1/2+z
-x,1/2+y,1/2-z
-x,-y,-z

loop_
_atom_site_aniso_label
_atom_site_aniso_U_11
_atom_site_aniso_U_22
_atom_site_aniso_U_33
_atom_site_aniso_U_12
_atom_site_aniso_U_13
_atom_site_aniso_U_23
Hg1 0.01289 0.00733 0.01484 0.00128 0.00092 0.00121
Hg2 0.01346 0.01878 0.00926 0.00162 0.00151 -0.00081
Hg3 0.01593 0.01519 0.01606 0.00636 0.00526 0.00444
P1 0.00888 0.00799 0.00768 -0.00223 0.00154 -0.00073
P2 0.00654 0.00400 0.00971 0.00000 0.00061 -0.00037
O11 0.01402 0.01998 0.02629 0.00000 -0.00307 0.00367
O12 0.00467 0.02664 0.01213 0.00000 0.00307 0.00367
O13 0.01402 0.01998 0.01011 0.00000 0.00615 0.00000
O14 0.01402 0.03330 0.01618 -0.01116 0.01229 -0.00367
O21 0.00934 0.00666 0.02427 0.00558 0.00307 0.00000
O22 0.00467 0.01998 0.01618 -0.00558 0.00307 -0.00367
O23 0.00934 0.01332 0.01618 0.00000 0.00615 -0.00367
O24 0.00467 0.01332 0.01618 0.00000 -0.00307 0.00000

loop_
_atom_site_label
_atom_site_fract_x
_atom_site_fract_y
_atom_site_fract_z
Hg1 0.04137 0.62072 0.67502
Hg2 0.69987 0.39641 0.82674
Hg3 0.65409 0.67005 0.41226
P1 0.61090 0.40100 0.30510
P2 0.89720 0.86660 0.59870
O11 0.55100 0.52500 0.24900
O12 0.71600 0.40700 0.51100
O13 0.69800 0.35600 0.13900
O14 0.49200 0.31600 0.31700
O21 0.03400 0.79800 0.58300
O22 0.78300 0.77800 0.63200
O23 0.91600 0.94000 0.80400
O24 0.86000 0.94100 0.39900

loop_
_cod_related_entry_id
_cod_related_entry_database
_cod_related_entry_code
1 AMCSD 0010768
